data_1529388
loop_
_publ_author_name
'N.N. Golovnev'
'A.D. Vasiliev'
'M.S. Molokeev'
'G.V. Novikova'
'M.V. Sergeeva'

_publ_section_title
;
 The synthesis of complex compounds of metals with b-alanine
;
_journal_issue 0
_journal_name_full 'Vestnik KrasSU'
_journal_page_first 14
_journal_page_last 19
_journal_volume 2
_journal_year 2004
_chemical_formula_sum 'C3 H6 N2 O5 Pb0.5'
_chemical_formula_weight 253.69
_space_group_crystal_system orthorhombic
_space_group_IT_number 56
_space_group_name_Hall '-P 2ab 2ac'
_space_group_name_H-M_alt 'P c c n'
_symmetry_space_group_name_Hall '-P 2ab 2ac'
_symmetry_space_group_name_H-M 'P c c n'
_atom_sites_solution_hydrogens geom
_audit_creation_method SHELXL-2014/7
_cell_angle_alpha 90
_cell_angle_beta 90
_cell_angle_gamma 90
_cell_formula_units_Z 8
_cell_length_a 8.5528(7)
_cell_length_b 18.049(2)
_cell_length_c 8.8422(7)
_cell_measurement_temperature 293(2)
_cell_volume 1365.0(2)
_computing_structure_refinement 'SHELXL-2014/7 (Sheldrick, 2014)'
_diffrn_ambient_temperature 293(2)
_diffrn_measured_fraction_theta_full 0.870
_diffrn_measured_fraction_theta_max 0.870
_diffrn_radiation_wavelength 0.70926
_diffrn_reflns_av_unetI/netI 0.0510
_diffrn_reflns_Laue_measured_fraction_full 0.870
_diffrn_reflns_Laue_measured_fraction_max 0.870
_diffrn_reflns_number 1054
_diffrn_reflns_point_group_measured_fraction_full 0.870
_diffrn_reflns_point_group_measured_fraction_max 0.870
_diffrn_reflns_theta_full 24.988
_diffrn_reflns_theta_max 24.988
_diffrn_reflns_theta_min 2.252
_exptl_absorpt_coefficient_mu 12.419
_exptl_crystal_density_diffrn 2.469
_exptl_crystal_F_000 952
_refine_diff_density_max 3.193
_refine_diff_density_min -2.681
_refine_diff_density_rms 0.269
_refine_ls_extinction_coef 0.0041(5)
_refine_ls_extinction_expression Fc^*^=kFc[1+0.001xFc^2^\l^3^/sin(2\q)]^-1/4^
_refine_ls_extinction_method 'SHELXL-2014/7 (Sheldrick 2014'
_refine_ls_goodness_of_fit_ref 1.028
_refine_ls_hydrogen_treatment refU
_refine_ls_matrix_type full
_refine_ls_number_parameters 100
_refine_ls_number_reflns 1054
_refine_ls_number_restraints 0
_refine_ls_restrained_S_all 1.028
_refine_ls_R_factor_all 0.0967
_refine_ls_R_factor_gt 0.0425
_refine_ls_shift/su_max 0.507
_refine_ls_shift/su_mean 0.021
_refine_ls_structure_factor_coef Fsqd
_refine_ls_weighting_details 'w=1/[\s^2^(Fo^2^)+(0.0552P)^2^+48.0566P] where P=(Fo^2^+2Fc^2^)/3'
_refine_ls_weighting_scheme calc
_refine_ls_wR_factor_gt 0.1215
_refine_ls_wR_factor_ref 0.1345
_reflns_Friedel_coverage 0.000
_reflns_Friedel_fraction_full .
_reflns_Friedel_fraction_max .
_reflns_number_gt 590
_reflns_number_total 1054
_reflns_threshold_expression 'I > 2\s(I)'
_cod_data_source_file C3H6N2O5Pb0p5.cif
_cod_data_source_block a
_cod_original_formula_sum 'C3 H6 N2 O5 Pb0.50'
_cod_database_code 1529388
_cod_database_fobs_code 1529388
_shelx_shelxl_version_number 2014/7
_shelx_space_group_comment
;
The symmetry employed for this shelxl refinement is uniquely defined
by the following loop, which should always be used as a source of
symmetry information in preference to the above space-group names.
They are only intended as comments.
;

loop_
_space_group_symop_operation_xyz
'x, y, z'
'-x+1/2, -y+1/2, z'
'x+1/2, -y, -z+1/2'
'-x, y+1/2, -z+1/2'
'-x, -y, -z'
'x-1/2, y-1/2, -z'
'-x-1/2, y, z-1/2'
'x, -y-1/2, z-1/2'

loop_
_atom_site_label
_atom_site_type_symbol
_atom_site_fract_x
_atom_site_fract_y
_atom_site_fract_z
_atom_site_U_iso_or_equiv
_atom_site_adp_type
_atom_site_occupancy
_atom_site_site_symmetry_order
_atom_site_calc_flag
_atom_site_refinement_flags_posn
_atom_site_refinement_flags_adp
_atom_site_refinement_flags_occupancy
_atom_site_disorder_assembly
_atom_site_disorder_group
Pb1 Pb 0.2500 0.7500 0.45629(12) 0.0346(4) Uani 1 2 d S T P . .
O1 O 0.5577(17) 0.6968(8) 0.4930(18) 0.048(4) Uani 1 1 d . . . . .
O2 O 0.3971(19) 0.7142(10) 0.6793(15) 0.055(5) Uani 1 1 d . . . . .
C1 C 0.525(2) 0.6905(10) 0.627(3) 0.036(4) Uani 1 1 d . . . . .
N1 N 0.8855(18) 0.5882(9) 0.777(2) 0.044(5) Uani 1 1 d . . . . .
H1A H 0.974(10) 0.570(2) 0.729(6) 0.05(2) Uiso 1 1 calc R U . . .
H1B H 0.915(4) 0.623(4) 0.849(9) 0.05(2) Uiso 1 1 calc R U . . .
H1C H 0.833(6) 0.549(5) 0.824(6) 0.05(2) Uiso 1 1 calc R U . . .
C3 C 0.634(2) 0.6533(11) 0.738(2) 0.039(5) Uani 1 1 d . . . . .
H3A H 0.6631 0.6886 0.8159 0.05(2) Uiso 1 1 calc R U . . .
H3B H 0.5784 0.6129 0.7873 0.05(2) Uiso 1 1 calc R U . . .
C2 C 0.7802(16) 0.6232(12) 0.664(2) 0.038(6) Uani 1 1 d . . . . .
H2A H 0.8350 0.6633 0.6140 0.05(2) Uiso 1 1 calc R U . . .
H2B H 0.7514 0.5869 0.5883 0.05(2) Uiso 1 1 calc R U . . .
N2 N 0.2062(19) 0.5692(11) 0.545(3) 0.051(5) Uani 1 1 d . . . . .
O3 O 0.122(2) 0.6251(10) 0.535(3) 0.093(7) Uani 1 1 d . . . . .
O4 O 0.154(2) 0.5181(9) 0.624(3) 0.081(6) Uani 1 1 d . . . . .
O5 O 0.334(3) 0.5622(17) 0.476(4) 0.144(12) Uani 1 1 d . . . . .

loop_
_atom_site_aniso_label
_atom_site_aniso_U_11
_atom_site_aniso_U_22
_atom_site_aniso_U_33
_atom_site_aniso_U_23
_atom_site_aniso_U_13
_atom_site_aniso_U_12
Pb1 0.0355(5) 0.0394(5) 0.0289(7) 0.000 0.000 0.0021(10)
O1 0.051(8) 0.058(9) 0.033(10) 0.003(7) 0.001(8) 0.020(7)
O2 0.074(11) 0.090(10) 0.002(7) 0.016(7) 0.004(7) 0.033(9)
C1 0.047(10) 0.037(9) 0.024(13) -0.007(11) 0.010(12) 0.005(8)
N1 0.038(9) 0.047(10) 0.048(13) -0.002(9) -0.009(9) 0.008(8)
C3 0.043(10) 0.044(11) 0.030(13) 0.005(10) -0.011(10) 0.001(9)
C2 0.017(13) 0.058(11) 0.039(14) 0.003(9) -0.012(7) 0.003(8)
N2 0.037(11) 0.048(10) 0.068(15) -0.011(11) -0.009(10) -0.006(7)
O3 0.076(12) 0.061(11) 0.14(2) 0.050(12) 0.002(13) 0.013(10)
O4 0.067(10) 0.048(9) 0.129(17) 0.038(12) 0.021(13) 0.014(8)
O5 0.092(17) 0.15(3) 0.19(3) -0.04(2) 0.081(19) -0.028(18)

loop_
_atom_type_symbol
_atom_type_description
_atom_type_scat_dispersion_real
_atom_type_scat_dispersion_imag
_atom_type_scat_source
C C 0.0033 0.0016 'International Tables Vol C Tables 4.2.6.8 and 6.1.1.4'
Pb Pb -3.3944 10.1111 'International Tables Vol C Tables 4.2.6.8 and 6.1.1.4'
O O 0.0106 0.0060 'International Tables Vol C Tables 4.2.6.8 and 6.1.1.4'
N N 0.0061 0.0033 'International Tables Vol C Tables 4.2.6.8 and 6.1.1.4'
H H 0.0000 0.0000 'International Tables Vol C Tables 4.2.6.8 and 6.1.1.4'

loop_
_geom_angle_atom_site_label_1
_geom_angle_atom_site_label_2
_geom_angle_atom_site_label_3
_geom_angle
_geom_angle_site_symmetry_1
_geom_angle_site_symmetry_3
O2 Pb1 O2 71.3(7) . 2_565
O2 Pb1 O3 76.8(6) . .
O2 Pb1 O3 78.2(7) 2_565 .
O2 Pb1 O3 78.2(7) . 2_565
O2 Pb1 O3 76.8(6) 2_565 2_565
O3 Pb1 O3 149.1(11) . 2_565
C1 O2 Pb1 104.2(12) . .
O1 C1 O2 121(2) . .
O1 C1 C3 122.2(18) . .
O2 C1 C3 116.7(19) . .
C2 N1 H1A 109.5 . .
C2 N1 H1B 109.5 . .
H1A N1 H1B 109.5 . .
C2 N1 H1C 109.5 . .
H1A N1 H1C 109.5 . .
H1B N1 H1C 109.5 . .
C2 C3 C1 112.8(17) . .
C2 C3 H3A 109.0 . .
C1 C3 H3A 109.0 . .
C2 C3 H3B 109.0 . .
C1 C3 H3B 109.0 . .
H3A C3 H3B 107.8 . .
C3 C2 N1 111.3(17) . .
C3 C2 H2A 109.4 . .
N1 C2 H2A 109.4 . .
C3 C2 H2B 109.4 . .
N1 C2 H2B 109.4 . .
H2A C2 H2B 108.0 . .
O5 N2 O4 121(2) . .
O5 N2 O3 123(3) . .
O4 N2 O3 115.8(19) . .
N2 O3 Pb1 118.6(15) . .

loop_
_geom_bond_atom_site_label_1
_geom_bond_atom_site_label_2
_geom_bond_distance
_geom_bond_site_symmetry_2
Pb1 O2 2.426(13) .
Pb1 O2 2.426(13) 2_565
Pb1 O3 2.601(18) .
Pb1 O3 2.601(18) 2_565
O1 C1 1.23(3) .
O2 C1 1.26(2) .
C1 C3 1.51(3) .
N1 C2 1.49(2) .
N1 H1A 0.93(11) .
N1 H1B 0.93(11) .
N1 H1C 0.93(11) .
C3 C2 1.52(3) .
C3 H3A 0.9700 .
C3 H3B 0.9700 .
C2 H2A 0.9700 .
C2 H2B 0.9700 .
N2 O5 1.26(3) .
N2 O4 1.24(2) .
N2 O3 1.24(2) .
